data_4318505
loop_
_publ_author_name
'Md. Badruz Zaman'
'Mark D. Smith'
'Delia M. Ciurtin'
'Hans-Conrad zur Loye'

_publ_contact_author_address
;
Department of Chemistry and Biochemistry
University of South Carolina
Columbia, South Carolina 29208
USA
;
_publ_contact_author_email zurloye@sc.edu
_publ_contact_author_fax '803 777 8508'
_publ_contact_author_name 'Professor Hans-Conrad zur Loye'
_publ_contact_author_phone '803 777 6916'
_publ_section_title
;
 New Cd(II)-, Co(II)-, and Cu(II)-Containing Coordination Polymers
 Synthesized by Using the Rigid Ligand 1,2-Bis(3-pyridyl)ethyne (3,3'-DPA)
;
_journal_name_full 'Inorganic Chemistry'
_journal_page_first 4895
_journal_page_last 4903
_journal_paper_doi 10.1021/ic011305x
_journal_volume 41
_journal_year 2002
_chemical_formula_sum 'C13 H12 Cu N4 O7'
_chemical_formula_weight 399.81
_chemical_name_systematic
;

?

;
_space_group_IT_number 15
_symmetry_cell_setting monoclinic
_symmetry_space_group_name_Hall '-I 2ya'
_symmetry_space_group_name_H-M 'I 1 2/a 1'
_atom_sites_solution_hydrogens geom
_atom_sites_solution_primary direct
_atom_sites_solution_secondary difmap
_audit_creation_method SHELXL-97
_cell_angle_alpha 90.00
_cell_angle_beta 104.042(2)
_cell_angle_gamma 90.00
_cell_formula_units_Z 8
_cell_length_a 18.315(2)
_cell_length_b 8.5166(9)
_cell_length_c 20.494(3)
_cell_measurement_reflns_used 3567
_cell_measurement_temperature 173(2)
_cell_measurement_theta_max 25.029
_cell_measurement_theta_min 2.602
_cell_volume 3101.2(7)
_computing_cell_refinement 'SAINT+ NT V6.02a (Bruker, 1998)'
_computing_data_collection 'SMART NT V5.619 (Bruker, 2000)'
_computing_data_reduction 'SAINT+ NT V6.02a'
_computing_molecular_graphics 'SHELXTL V5.1 (Sheldrick, 1997)'
_computing_publication_material 'SHELXTL V5.1'
_computing_structure_refinement 'SHELXL-97 (Sheldrick, 1997)'
_computing_structure_solution 'SHELXS-97 (Sheldrick, 1990)'
_diffrn_ambient_temperature 173(2)
_diffrn_measured_fraction_theta_full 0.999
_diffrn_measured_fraction_theta_max 0.999
_diffrn_measurement_device_type 'Bruker SMART APEX CCD diffractometer'
_diffrn_measurement_method 'omega scans'
_diffrn_radiation_monochromator graphite
_diffrn_radiation_source 'sealed tube'
_diffrn_radiation_type MoK\a
_diffrn_radiation_wavelength 0.71073
_diffrn_reflns_av_R_equivalents 0.0432
_diffrn_reflns_av_sigmaI/netI 0.0462
_diffrn_reflns_limit_h_max 21
_diffrn_reflns_limit_h_min -21
_diffrn_reflns_limit_k_max 10
_diffrn_reflns_limit_k_min -10
_diffrn_reflns_limit_l_max 19
_diffrn_reflns_limit_l_min -24
_diffrn_reflns_number 8898
_diffrn_reflns_theta_full 25.04
_diffrn_reflns_theta_max 25.04
_diffrn_reflns_theta_min 2.05
_diffrn_standards_decay_% none
_exptl_absorpt_coefficient_mu 1.456
_exptl_absorpt_correction_T_max 0.9829
_exptl_absorpt_correction_T_min 0.8362
_exptl_absorpt_correction_type multi-scan
_exptl_absorpt_process_details '(SADABS, Bruker, 1997)'
_exptl_crystal_colour plate
_exptl_crystal_density_diffrn 1.713
_exptl_crystal_density_method 'not measured'
_exptl_crystal_description blue
_exptl_crystal_F_000 1624
_exptl_crystal_size_max 0.20
_exptl_crystal_size_mid 0.14
_exptl_crystal_size_min 0.02
_refine_diff_density_max 0.536
_refine_diff_density_min -0.281
_refine_diff_density_rms 0.080
_refine_ls_extinction_method none
_refine_ls_goodness_of_fit_ref 0.987
_refine_ls_hydrogen_treatment mixed
_refine_ls_matrix_type full
_refine_ls_number_parameters 231
_refine_ls_number_reflns 2733
_refine_ls_number_restraints 1
_refine_ls_restrained_S_all 0.987
_refine_ls_R_factor_all 0.0525
_refine_ls_R_factor_gt 0.0383
_refine_ls_shift/su_max 0.000
_refine_ls_shift/su_mean 0.000
_refine_ls_structure_factor_coef Fsqd
_refine_ls_weighting_details 'calc w=1/[\s^2^(Fo^2^)+(0.0489P)^2^+0.0000P] where P=(Fo^2^+2Fc^2^)/3'
_refine_ls_weighting_scheme calc
_refine_ls_wR_factor_gt 0.0845
_refine_ls_wR_factor_ref 0.0898
_reflns_number_gt 2149
_reflns_number_total 2733
_reflns_threshold_expression >2sigma(I)
_cod_data_source_file ic011305x_4.cif
_cod_data_source_block 3
_cod_original_sg_symbol_H-M 'I 2/a'
_cod_database_code 4318505

loop_
_symmetry_equiv_pos_as_xyz
'x, y, z'
'-x+1/2, y, -z'
'x+1/2, y+1/2, z+1/2'
'-x+1, y+1/2, -z+1/2'
'-x, -y, -z'
'x-1/2, -y, z'
'-x+1/2, -y+1/2, -z+1/2'
'x, -y+1/2, z+1/2'

loop_
_atom_site_label
_atom_site_type_symbol
_atom_site_fract_x
_atom_site_fract_y
_atom_site_fract_z
_atom_site_U_iso_or_equiv
_atom_site_adp_type
_atom_site_occupancy
_atom_site_symmetry_multiplicity
_atom_site_calc_flag
_atom_site_refinement_flags
_atom_site_disorder_assembly
_atom_site_disorder_group
Cu Cu 0.14956(2) 0.54843(5) 0.37318(2) 0.02306(14) Uani 1 1 d . . .
C1 C 0.24517(17) 0.2841(4) 0.35629(17) 0.0274(8) Uani 1 1 d . . .
H1 H 0.2826 0.3487 0.3838 0.033 Uiso 1 1 calc R . .
C2 C 0.26743(17) 0.1417(4) 0.33448(17) 0.0261(8) Uani 1 1 d . . .
C3 C 0.21251(18) 0.0464(4) 0.29487(17) 0.0286(8) Uani 1 1 d . . .
H3 H 0.2254 -0.0515 0.2784 0.034 Uiso 1 1 calc R . .
C4 C 0.13919(19) 0.0972(4) 0.28010(18) 0.0307(8) Uani 1 1 d . . .
H4 H 0.1005 0.0333 0.2539 0.037 Uiso 1 1 calc R . .
C5 C 0.12177(18) 0.2413(4) 0.30327(16) 0.0285(8) Uani 1 1 d . . .
H5 H 0.0708 0.2749 0.2922 0.034 Uiso 1 1 calc R . .
C6 C 0.34621(18) 0.1045(4) 0.35331(17) 0.0269(8) Uani 1 1 d . . .
C7 C 0.02904(17) 0.7663(4) 0.38254(15) 0.0235(7) Uani 1 1 d . . .
H7 H -0.0009 0.6808 0.3615 0.028 Uiso 1 1 calc R . .
C8 C -0.00707(17) 0.9035(4) 0.39413(17) 0.0236(7) Uani 1 1 d . . .
C9 C 0.03670(18) 1.0253(4) 0.42718(18) 0.0306(8) Uani 1 1 d . . .
H9 H 0.0141 1.1202 0.4367 0.037 Uiso 1 1 calc R . .
C10 C 0.1141(2) 1.0064(4) 0.4461(2) 0.0362(9) Uani 1 1 d . . .
H10 H 0.1453 1.0881 0.4691 0.043 Uiso 1 1 calc R . .
C11 C 0.14526(18) 0.8685(4) 0.43130(17) 0.0295(8) Uani 1 1 d . . .
H11 H 0.1984 0.8571 0.4441 0.035 Uiso 1 1 calc R . .
C12 C -0.08752(19) 0.9079(4) 0.37269(17) 0.0269(8) Uani 1 1 d . . .
N1 N 0.17418(14) 0.3359(3) 0.34093(13) 0.0232(6) Uani 1 1 d . . .
N2 N 0.10355(14) 0.7487(3) 0.39941(13) 0.0237(6) Uani 1 1 d . . .
N3 N 0.08877(16) 0.4091(3) 0.46839(16) 0.0294(7) Uani 1 1 d . . .
N4 N 0.08926(14) 0.6547(3) 0.24928(14) 0.0258(6) Uani 1 1 d . . .
O1 O 0.15455(11) 0.4632(3) 0.46507(11) 0.0268(5) Uani 1 1 d . . .
O2 O 0.03827(13) 0.4068(3) 0.41616(12) 0.0337(6) Uani 1 1 d . . .
O3 O 0.08191(14) 0.3615(3) 0.52291(13) 0.0419(7) Uani 1 1 d . . .
O4 O 0.04228(12) 0.5658(3) 0.26487(12) 0.0319(6) Uani 1 1 d . . .
O5 O 0.15682(11) 0.6549(3) 0.28763(11) 0.0283(5) Uani 1 1 d . . .
O6 O 0.07426(13) 0.7416(3) 0.20042(12) 0.0373(6) Uani 1 1 d . . .
C1S C 0.32509(19) 0.6787(5) 0.38865(19) 0.0399(9) Uani 1 1 d . . .
H1S1 H 0.3548 0.5900 0.3789 0.060 Uiso 1 1 calc R . .
H1S2 H 0.3584 0.7539 0.4177 0.060 Uiso 1 1 calc R . .
H1S3 H 0.2999 0.7304 0.3465 0.060 Uiso 1 1 calc R . .
O1S O 0.26996(12) 0.6231(3) 0.42198(12) 0.0277(5) Uani 1 1 d D . .
H1S H 0.293(2) 0.582(5) 0.4589(12) 0.062(15) Uiso 1 1 d D . .

loop_
_atom_site_aniso_label
_atom_site_aniso_U_11
_atom_site_aniso_U_22
_atom_site_aniso_U_33
_atom_site_aniso_U_23
_atom_site_aniso_U_13
_atom_site_aniso_U_12
Cu 0.0227(2) 0.0208(2) 0.0249(2) -0.00010(18) 0.00409(16) 0.00290(17)
C1 0.0218(17) 0.0258(19) 0.032(2) -0.0027(15) 0.0008(15) -0.0028(14)
C2 0.0223(16) 0.0244(19) 0.0310(19) 0.0039(15) 0.0053(15) 0.0032(14)
C3 0.0300(17) 0.0194(17) 0.036(2) -0.0034(16) 0.0065(15) 0.0013(15)
C4 0.0270(18) 0.027(2) 0.035(2) -0.0054(16) 0.0010(16) -0.0036(15)
C5 0.0219(16) 0.0283(19) 0.033(2) 0.0024(16) 0.0017(15) 0.0022(14)
C6 0.030(2) 0.0194(17) 0.031(2) -0.0021(15) 0.0078(16) -0.0018(14)
C7 0.0236(16) 0.0213(17) 0.0252(18) 0.0008(14) 0.0050(14) -0.0025(14)
C8 0.0225(16) 0.0204(17) 0.0276(18) 0.0046(14) 0.0057(14) 0.0005(13)
C9 0.0301(18) 0.0213(19) 0.040(2) -0.0015(16) 0.0072(16) 0.0051(15)
C10 0.033(2) 0.027(2) 0.046(2) -0.0087(17) 0.0036(18) -0.0006(15)
C11 0.0240(17) 0.031(2) 0.031(2) -0.0001(16) 0.0009(15) -0.0004(15)
C12 0.032(2) 0.0166(18) 0.034(2) 0.0030(15) 0.0113(16) 0.0002(14)
N1 0.0227(13) 0.0212(15) 0.0248(15) 0.0007(12) 0.0038(12) 0.0005(11)
N2 0.0234(14) 0.0218(15) 0.0251(15) 0.0017(12) 0.0046(12) 0.0022(12)
N3 0.0345(16) 0.0183(15) 0.0350(18) -0.0015(13) 0.0078(15) 0.0005(12)
N4 0.0290(15) 0.0231(16) 0.0258(16) -0.0030(13) 0.0076(13) 0.0055(13)
O1 0.0228(11) 0.0304(13) 0.0266(13) 0.0001(10) 0.0051(10) -0.0033(10)
O2 0.0303(13) 0.0279(14) 0.0375(15) -0.0015(11) -0.0022(12) -0.0037(10)
O3 0.0523(16) 0.0414(16) 0.0347(15) 0.0088(13) 0.0161(13) -0.0076(13)
O4 0.0277(12) 0.0327(14) 0.0362(15) 0.0009(11) 0.0096(11) -0.0043(11)
O5 0.0227(12) 0.0301(14) 0.0293(13) -0.0002(11) 0.0012(10) 0.0022(10)
O6 0.0423(14) 0.0381(15) 0.0310(14) 0.0126(12) 0.0081(12) 0.0065(12)
C1S 0.0301(19) 0.046(2) 0.044(2) 0.0105(19) 0.0108(18) -0.0026(17)
O1S 0.0223(11) 0.0295(14) 0.0297(14) 0.0027(11) 0.0033(11) -0.0017(10)

loop_
_atom_type_symbol
_atom_type_description
_atom_type_scat_dispersion_real
_atom_type_scat_dispersion_imag
_atom_type_scat_source
C C 0.0033 0.0016 'International Tables Vol C Tables 4.2.6.8 and 6.1.1.4'
H H 0.0000 0.0000 'International Tables Vol C Tables 4.2.6.8 and 6.1.1.4'
N N 0.0061 0.0033 'International Tables Vol C Tables 4.2.6.8 and 6.1.1.4'
O O 0.0106 0.0060 'International Tables Vol C Tables 4.2.6.8 and 6.1.1.4'
Cu Cu 0.3201 1.2651 'International Tables Vol C Tables 4.2.6.8 and 6.1.1.4'

loop_
_geom_angle_atom_site_label_1
_geom_angle_atom_site_label_2
_geom_angle_atom_site_label_3
_geom_angle
_geom_angle_site_symmetry_1
_geom_angle_site_symmetry_3
_geom_angle_publ_flag
O1 Cu O5 171.62(9) . . ?
O1 Cu N1 91.15(10) . . ?
O5 Cu N1 92.97(10) . . ?
O1 Cu N2 89.00(10) . . ?
O5 Cu N2 88.37(10) . . ?
N1 Cu N2 168.80(10) . . ?
O1 Cu O1S 82.52(8) . . ?
O5 Cu O1S 89.72(9) . . ?
N1 Cu O1S 97.17(9) . . ?
N2 Cu O1S 93.95(9) . . ?
N1 C1 C2 123.9(3) . . ?
C1 C2 C3 118.1(3) . . ?
C1 C2 C6 117.5(3) . . ?
C3 C2 C6 124.4(3) . . ?
C4 C3 C2 118.3(3) . . ?
C3 C4 C5 120.0(3) . . ?
N1 C5 C4 122.5(3) . . ?
C12 C6 C2 171.6(4) 6_665 . ?
N2 C7 C8 123.3(3) . . ?
C9 C8 C7 118.1(3) . . ?
C9 C8 C12 124.1(3) . . ?
C7 C8 C12 117.8(3) . . ?
C8 C9 C10 118.8(3) . . ?
C11 C10 C9 119.3(3) . . ?
N2 C11 C10 122.7(3) . . ?
C6 C12 C8 173.2(4) 6_565 . ?
C1 N1 C5 117.2(3) . . ?
C1 N1 Cu 120.1(2) . . ?
C5 N1 Cu 122.8(2) . . ?
C7 N2 C11 117.8(3) . . ?
C7 N2 Cu 119.3(2) . . ?
C11 N2 Cu 122.8(2) . . ?
O3 N3 O2 124.5(3) . . ?
O3 N3 O1 117.7(3) . . ?
O2 N3 O1 117.8(3) . . ?
O6 N4 O4 123.2(3) . . ?
O6 N4 O5 119.3(3) . . ?
O4 N4 O5 117.6(3) . . ?
N3 O1 Cu 110.18(19) . . ?
N4 O5 Cu 105.89(18) . . ?
C1S O1S Cu 127.1(2) . . ?

loop_
_geom_bond_atom_site_label_1
_geom_bond_atom_site_label_2
_geom_bond_distance
_geom_bond_site_symmetry_2
_geom_bond_publ_flag
Cu O1 1.999(2) . ?
Cu O5 2.007(2) . ?
Cu N1 2.016(3) . ?
Cu N2 2.032(3) . ?
Cu O1S 2.280(2) . ?
C1 N1 1.336(4) . ?
C1 C2 1.388(5) . ?
C2 C3 1.391(4) . ?
C2 C6 1.436(4) . ?
C3 C4 1.373(5) . ?
C4 C5 1.381(5) . ?
C5 N1 1.344(4) . ?
C6 C12 1.187(4) 6_665 ?
C7 N2 1.332(4) . ?
C7 C8 1.391(4) . ?
C8 C9 1.384(5) . ?
C8 C12 1.432(4) . ?
C9 C10 1.386(5) . ?
C10 C11 1.371(5) . ?
C11 N2 1.345(4) . ?
C12 C6 1.187(4) 6_565 ?
N3 O3 1.224(4) . ?
N3 O2 1.233(3) . ?
N3 O1 1.307(3) . ?
N4 O6 1.222(3) . ?
N4 O4 1.245(3) . ?
N4 O5 1.295(3) . ?
C1S O1S 1.430(4) . ?

loop_
_geom_hbond_atom_site_label_D
_geom_hbond_atom_site_label_H
_geom_hbond_atom_site_label_A
_geom_hbond_distance_DH
_geom_hbond_distance_HA
_geom_hbond_distance_DA
_geom_hbond_angle_DHA
_geom_hbond_site_symmetry_A
O1S H1S O1 0.846(10) 1.912(13) 2.752(3) 172(4) 2_556
